data_2000608
loop_
_publ_author_name
'Cao, R.'
'Huang, Z.'
'Lei, X.'
'Kang, B.'
'Hong, M.'
'Liu, H.'

_publ_section_title
;
 Structure of a dinuclear nickel compound,
 Ni~2~(PPh~3~)~2~(SC~3~H~6~S)~2~
;
_journal_issue 9
_journal_name_full 'Acta Crystallographica Section C'
_journal_page_first 1654
_journal_page_last 1655
_journal_paper_doi 10.1107/S0108270192000647
_journal_volume 48
_journal_year 1992
_chemical_formula_moiety '2(C18 H15 P1),2(C3 H6 S2),Ni2'
_chemical_formula_sum 'C42 H42 Ni2 P2 S4'
_chemical_formula_weight 854.43
_space_group_crystal_system monoclinic
_space_group_IT_number 15
_space_group_name_Hall '-C 2yc'
_space_group_name_H-M_alt 'C 1 2/c 1'
_cell_angle_alpha 90
_cell_angle_beta 107.33(3)
_cell_angle_gamma 90
_cell_formula_units_Z 4
_cell_length_a 26.499(13)
_cell_length_b 9.037(6)
_cell_length_c 17.419(7)
_cell_volume 3982(4)
_diffrn_radiation_type Mo
_diffrn_radiation_wavelength 0.71069
_exptl_absorpt_coefficient_mu 1.26
_exptl_crystal_density_diffrn 1.43
_exptl_crystal_F_000 1776
_cod_data_source_file as0501.cif
_cod_data_source_block as0501a
_cod_depositor_comments
;
 Marking attached hydrogen atoms.

 Antanas Vaitkus,
 2018-02-09
;
_cod_original_cell_volume 3982.1
_cod_database_code 2000608

loop_
_space_group_symop_id
_space_group_symop_operation_xyz
1 x,y,z
2 -x,y,-z+1/2
3 -x,-y,-z
4 x,-y,z+1/2
5 x+1/2,y+1/2,z
6 -x+1/2,y+1/2,-z+1/2
7 -x+1/2,-y+1/2,-z
8 x+1/2,-y+1/2,z+1/2

loop_
_atom_site_label
_atom_site_fract_x
_atom_site_fract_y
_atom_site_fract_z
_atom_site_attached_hydrogens
Ni .44444(3) .18004(9) .20866(4) 0
S(1) .51054(6) .0752(2) .17695(8) 0
S(2) .42082(6) .2947(2) .09404(9) 0
P .37384(6) .2690(2) .23326(8) 0
C(1) .5109(3) .1706(9) .0837(3) 2
C(2) .4580(3) .2010(10) .0364(4) 1
C(3) .4547(3) .2910(10) -.0411(4) 3
C(11) .3103(2) .2016(7) .1686(3) 0
C(12) .3075(3) .1256(7) .0985(4) 1
C(13) .2572(3) .0795(9) .0480(4) 1
C(14) .2119(3) .1110(10) .0689(4) 1
C(15) .2150(3) .1840(10) .1406(4) 1
C(16) .2642(2) .2293(8) .1919(4) 1
C(21) .3665(2) .2343(6) .3327(3) 0
C(22) .3556(2) .0901(7) .3501(4) 1
C(23) .3527(3) .0530(8) .4280(4) 1
C(24) .3624(3) .1620(8) .4870(4) 1
C(25) .3738(3) .3073(8) .4694(4) 1
C(26) .3749(3) .3435(7) .3914(3) 1
C(31) .3721(2) .4703(7) .2220(3) 0
C(32) .3252(3) .5459(8) .1813(4) 1
C(33) .3277(3) .7040(8) .1727(4) 1
C(34) .3757(4) .7757(8) .2045(4) 1
C(35) .4212(3) .7003(8) .2446(4) 1
C(36) .4198(3) .5440(8) .2529(4) 1

loop_
_geom_bond_atom_site_label_1
_geom_bond_atom_site_label_2
_geom_bond_distance
Ni S(1) 2.2010(10)
Ni S(2) 2.1700(10)
Ni P 2.1930(10)
S(1) C(1) 1.841(4)
S(2) C(2) 1.812(5)
P C(11) 1.829(4)
P C(21) 1.827(4)
P C(31) 1.828(5)
C(1) C(2) 1.424(6)
C(2) C(3) 1.559(6)
C(11) C(12) 1.384(5)
C(11) C(16) 1.421(5)
C(12) C(13) 1.424(6)
C(13) C(14) 1.386(7)
C(14) C(15) 1.393(7)
C(15) C(16) 1.403(6)
C(21) C(22) 1.388(5)
C(21) C(26) 1.390(5)
C(22) C(23) 1.422(5)
C(23) C(24) 1.390(6)
C(24) C(25) 1.403(6)
C(25) C(26) 1.408(6)
C(31) C(32) 1.412(6)
C(31) C(36) 1.388(6)
C(32) C(33) 1.441(6)
C(33) C(34) 1.387(8)
C(34) C(35) 1.380(9)
C(35) C(36) 1.422(6)
